data_2207939
loop_
_publ_author_name
'Cui, Jian-Lan'
'Huang, Peng-Mian'
'Guo, Wen-Long'

_publ_section_title
;
 3,6-Dibromo-9-(4-chlorobenzyl)-9<i>H</i>-carbazole
;
_journal_coeditor_code WW6464
_journal_issue 1
_journal_name_full 'Acta Crystallographica Section E'
_journal_page_first o143
_journal_page_last o144
_journal_paper_doi 10.1107/S1600536805040821
_journal_volume 62
_journal_year 2006
_chemical_formula_iupac 'C19 H12 Br2 Cl N'
_chemical_formula_moiety 'C19 H12 Br2 Cl N'
_chemical_formula_sum 'C19 H12 Br2 Cl N'
_chemical_formula_weight 449.57
_chemical_melting_point 443.0(10)
_chemical_name_systematic
;
3,6-Dibromo-9-(4-chlorobenzyl)-9H-carbazole
;
_space_group_IT_number 61
_symmetry_cell_setting orthorhombic
_symmetry_space_group_name_Hall '-P 2ac 2ab'
_symmetry_space_group_name_H-M 'P b c a'
_atom_sites_solution_hydrogens geom
_atom_sites_solution_primary direct
_atom_sites_solution_secondary difmap
_cell_angle_alpha 90.00
_cell_angle_beta 90.00
_cell_angle_gamma 90.00
_cell_formula_units_Z 8
_cell_length_a 8.968(2)
_cell_length_b 16.690(3)
_cell_length_c 22.019(4)
_cell_measurement_reflns_used 4904
_cell_measurement_temperature 294(2)
_cell_measurement_theta_max 24.91
_cell_measurement_theta_min 2.61
_cell_volume 3295.7(11)
_computing_cell_refinement SMART
_computing_data_collection 'SMART (Bruker, 1997)'
_computing_data_reduction 'SAINT (Bruker, 1997)'
_computing_molecular_graphics 'SHELXTL (Bruker, 1997)'
_computing_publication_material SHELXTL
_computing_structure_refinement 'SHELXL97 (Sheldrick, 1997)'
_computing_structure_solution 'SHELXS97 (Sheldrick, 1997)'
_diffrn_ambient_temperature 294(2)
_diffrn_measured_fraction_theta_full 0.998
_diffrn_measured_fraction_theta_max 0.998
_diffrn_measurement_device_type 'Bruker SMART CCD area-detector'
_diffrn_measurement_method '\f and \w'
_diffrn_radiation_monochromator graphite
_diffrn_radiation_source 'fine-focus sealed tube'
_diffrn_radiation_type MoK\a
_diffrn_radiation_wavelength 0.71073
_diffrn_reflns_av_R_equivalents 0.0530
_diffrn_reflns_av_sigmaI/netI 0.0371
_diffrn_reflns_limit_h_max 11
_diffrn_reflns_limit_h_min -10
_diffrn_reflns_limit_k_max 20
_diffrn_reflns_limit_k_min -8
_diffrn_reflns_limit_l_max 27
_diffrn_reflns_limit_l_min -27
_diffrn_reflns_number 17184
_diffrn_reflns_theta_full 26.23
_diffrn_reflns_theta_max 26.23
_diffrn_reflns_theta_min 1.85
_diffrn_standards_decay_% 0
_diffrn_standards_interval_count 0
_diffrn_standards_interval_time 0
_diffrn_standards_number 0
_exptl_absorpt_coefficient_mu 5.079
_exptl_absorpt_correction_T_max 0.327
_exptl_absorpt_correction_T_min 0.269
_exptl_absorpt_correction_type multi-scan
_exptl_absorpt_process_details '(SADABS; Bruker, 1997)'
_exptl_crystal_colour colourless
_exptl_crystal_density_diffrn 1.812
_exptl_crystal_density_method 'not measured'
_exptl_crystal_description rod
_exptl_crystal_F_000 1760
_exptl_crystal_size_max 0.28
_exptl_crystal_size_mid 0.26
_exptl_crystal_size_min 0.22
_refine_diff_density_max 0.539
_refine_diff_density_min -0.560
_refine_ls_extinction_method none
_refine_ls_goodness_of_fit_ref 1.071
_refine_ls_hydrogen_treatment constr
_refine_ls_matrix_type full
_refine_ls_number_parameters 208
_refine_ls_number_reflns 3315
_refine_ls_number_restraints 0
_refine_ls_restrained_S_all 1.071
_refine_ls_R_factor_all 0.0641
_refine_ls_R_factor_gt 0.0348
_refine_ls_shift/su_max 0.002
_refine_ls_shift/su_mean 0.000
_refine_ls_structure_factor_coef Fsqd
_refine_ls_weighting_details 'calc w = 1/[\s^2^(Fo^2^)+(0.0503P)^2^+0.6556P] where P = (Fo^2^+2Fc^2^)/3'
_refine_ls_weighting_scheme calc
_refine_ls_wR_factor_gt 0.0834
_refine_ls_wR_factor_ref 0.0985
_reflns_number_gt 2366
_reflns_number_total 3315
_reflns_threshold_expression I>2\s(I)
_cod_data_source_file ww6464.cif
_cod_data_source_block I
_cod_depositor_comments
;
The following automatic conversions were performed:
'_symmetry_cell_setting' value 'Orthorhombic' changed to 'orthorhombic'
according to '/home/saulius/struct/CIF-dictionaries/cif_core.dic'
dictionary named 'cif_core.dic' version 2.4.1 from 2010-06-29.

Automatic conversion script
Id: cif_fix_enum 1527 2010-12-29 10:47:43Z saulius 

The following automatic conversions were performed:

'_symmetry_cell_setting' value 'Orthorhombic' changed to
'orthorhombic' according to
/home/saulius/struct/CIF-dictionaries/cif_core.dic dictionary named
'cif_core.dic' version 2.4.1 from 2010-06-29.

Automatic conversion script
Id: cif_fix_values 1715 2011-07-08 13:25:40Z adriana 
;
_cod_database_code 2207939
_cod_database_fobs_code 2207939

loop_
_symmetry_equiv_pos_as_xyz
'x, y, z'
'-x+1/2, -y, z+1/2'
'-x, y+1/2, -z+1/2'
'x+1/2, -y+1/2, -z'
'-x, -y, -z'
'x-1/2, y, -z-1/2'
'x, -y-1/2, z-1/2'
'-x-1/2, y-1/2, z'

loop_
_atom_site_label
_atom_site_fract_x
_atom_site_fract_y
_atom_site_fract_z
_atom_site_U_iso_or_equiv
_atom_site_adp_type
_atom_site_calc_flag
_atom_site_refinement_flags
_atom_site_occupancy
_atom_site_type_symbol
Br1 0.22200(5) 0.91093(3) 0.062574(15) 0.05711(16) Uani d . 1 Br
Br2 0.65046(5) 1.19415(3) 0.34265(2) 0.06650(17) Uani d . 1 Br
Cl1 0.53505(11) 0.59285(6) 0.44585(4) 0.0547(3) Uani d . 1 Cl
N1 0.2047(3) 0.92621(19) 0.33511(12) 0.0406(7) Uani d . 1 N
C1 0.2832(3) 0.9709(2) 0.24310(14) 0.0332(7) Uani d . 1 C
C2 0.2923(4) 0.9708(2) 0.17977(14) 0.0372(8) Uani d . 1 C
H2 0.3533 1.0068 0.1592 0.045 Uiso calc R 1 H
C3 0.2080(4) 0.9156(2) 0.14901(14) 0.0397(8) Uani d . 1 C
C4 0.1144(4) 0.8611(2) 0.17806(15) 0.0423(8) Uani d . 1 C
H4 0.0584 0.8251 0.1553 0.051 Uiso calc R 1 H
C5 0.1050(4) 0.8607(2) 0.24053(15) 0.0418(8) Uani d . 1 C
H5 0.0426 0.8249 0.2606 0.050 Uiso calc R 1 H
C6 0.1911(3) 0.9153(2) 0.27271(14) 0.0354(7) Uani d . 1 C
C7 0.3058(4) 0.9866(2) 0.34581(14) 0.0372(8) Uani d . 1 C
C8 0.3602(4) 1.0170(2) 0.40073(15) 0.0465(9) Uani d . 1 C
H8 0.3283 0.9961 0.4377 0.056 Uiso calc R 1 H
C9 0.4613(4) 1.0780(2) 0.39866(16) 0.0502(10) Uani d . 1 C
H9 0.4988 1.0991 0.4346 0.060 Uiso calc R 1 H
C10 0.5089(4) 1.1090(2) 0.34322(17) 0.0470(9) Uani d . 1 C
C11 0.4576(4) 1.0793(2) 0.28841(15) 0.0415(8) Uani d . 1 C
H11 0.4907 1.1006 0.2518 0.050 Uiso calc R 1 H
C12 0.3564(3) 1.0177(2) 0.28954(14) 0.0343(7) Uani d . 1 C
C13 0.1432(4) 0.8726(2) 0.38182(15) 0.0442(9) Uani d . 1 C
H13A 0.0493 0.8509 0.3674 0.053 Uiso calc R 1 H
H13B 0.1228 0.9035 0.4182 0.053 Uiso calc R 1 H
C14 0.2458(4) 0.8047(2) 0.39766(14) 0.0366(8) Uani d . 1 C
C15 0.2739(4) 0.7441(2) 0.35599(14) 0.0431(8) Uani d . 1 C
H15 0.2308 0.7467 0.3176 0.052 Uiso calc R 1 H
C16 0.3642(4) 0.6801(2) 0.37021(15) 0.0420(8) Uani d . 1 C
H16 0.3816 0.6399 0.3419 0.050 Uiso calc R 1 H
C17 0.4289(4) 0.6764(2) 0.42716(15) 0.0390(8) Uani d . 1 C
C18 0.4052(4) 0.7361(2) 0.46899(15) 0.0463(9) Uani d . 1 C
H18 0.4500 0.7337 0.5070 0.056 Uiso calc R 1 H
C19 0.3144(4) 0.7996(2) 0.45399(15) 0.0466(9) Uani d . 1 C
H19 0.2987 0.8401 0.4823 0.056 Uiso calc R 1 H

loop_
_atom_site_aniso_label
_atom_site_aniso_U_11
_atom_site_aniso_U_22
_atom_site_aniso_U_33
_atom_site_aniso_U_12
_atom_site_aniso_U_13
_atom_site_aniso_U_23
Br1 0.0605(3) 0.0756(3) 0.0352(2) 0.0012(2) -0.00100(16) -0.00966(18)
Br2 0.0573(3) 0.0542(3) 0.0879(3) -0.0085(2) -0.0156(2) -0.0084(2)
Cl1 0.0624(6) 0.0518(6) 0.0501(5) 0.0143(5) -0.0024(4) 0.0024(4)
N1 0.0416(15) 0.0474(19) 0.0328(13) 0.0023(15) 0.0031(12) 0.0067(13)
C1 0.0279(15) 0.0356(19) 0.0362(16) 0.0046(15) 0.0008(13) 0.0007(14)
C2 0.0379(17) 0.039(2) 0.0345(16) 0.0001(17) 0.0039(14) 0.0011(15)
C3 0.0373(17) 0.050(2) 0.0323(16) 0.0086(18) -0.0010(14) 0.0024(15)
C4 0.0340(17) 0.046(2) 0.0467(19) 0.0018(17) -0.0069(15) -0.0014(17)
C5 0.0310(17) 0.045(2) 0.049(2) -0.0025(17) -0.0017(15) 0.0089(17)
C6 0.0306(16) 0.0369(19) 0.0387(16) 0.0065(15) 0.0005(13) 0.0047(15)
C7 0.0388(17) 0.038(2) 0.0353(16) 0.0099(16) 0.0011(13) -0.0005(15)
C8 0.056(2) 0.050(2) 0.0335(17) 0.012(2) -0.0007(15) 0.0012(16)
C9 0.054(2) 0.052(2) 0.045(2) 0.012(2) -0.0106(17) -0.0112(18)
C10 0.0422(19) 0.042(2) 0.057(2) 0.0049(18) -0.0050(16) -0.0059(18)
C11 0.0393(18) 0.043(2) 0.0420(18) 0.0057(17) 0.0027(14) -0.0012(16)
C12 0.0339(16) 0.0330(19) 0.0361(16) 0.0063(16) -0.0018(13) 0.0024(14)
C13 0.0411(19) 0.051(2) 0.0406(18) 0.0019(18) 0.0099(15) 0.0099(17)
C14 0.0354(17) 0.041(2) 0.0333(16) -0.0054(16) 0.0075(13) 0.0082(15)
C15 0.048(2) 0.047(2) 0.0338(16) -0.0039(19) 0.0002(15) 0.0047(16)
C16 0.050(2) 0.039(2) 0.0368(17) -0.0041(18) 0.0028(16) -0.0018(15)
C17 0.0387(18) 0.039(2) 0.0390(18) -0.0032(16) 0.0049(14) 0.0060(15)
C18 0.057(2) 0.048(2) 0.0339(17) 0.0057(19) -0.0040(15) 0.0002(17)
C19 0.058(2) 0.046(2) 0.0363(17) 0.0057(19) 0.0044(16) -0.0027(16)

loop_
_atom_type_symbol
_atom_type_description
_atom_type_scat_dispersion_real
_atom_type_scat_dispersion_imag
_atom_type_scat_source
C C 0.0033 0.0016 'International Tables Vol C Tables 4.2.6.8 and 6.1.1.4'
H H 0.0000 0.0000 'International Tables Vol C Tables 4.2.6.8 and 6.1.1.4'
N N 0.0061 0.0033 'International Tables Vol C Tables 4.2.6.8 and 6.1.1.4'
Cl Cl 0.1484 0.1585 'International Tables Vol C Tables 4.2.6.8 and 6.1.1.4'
Br Br -0.2901 2.4595 'International Tables Vol C Tables 4.2.6.8 and 6.1.1.4'

loop_
_geom_angle_atom_site_label_1
_geom_angle_atom_site_label_2
_geom_angle_atom_site_label_3
_geom_angle
C7 N1 C6 108.8(3)
C7 N1 C13 125.0(3)
C6 N1 C13 125.3(3)
C2 C1 C6 119.8(3)
C2 C1 C12 132.9(3)
C6 C1 C12 107.2(3)
C3 C2 C1 117.5(3)
C3 C2 H2 121.2
C1 C2 H2 121.2
C2 C3 C4 123.0(3)
C2 C3 Br1 118.9(3)
C4 C3 Br1 118.1(3)
C5 C4 C3 119.9(3)
C5 C4 H4 120.0
C3 C4 H4 120.0
C4 C5 C6 118.1(3)
C4 C5 H5 120.9
C6 C5 H5 120.9
C5 C6 N1 129.7(3)
C5 C6 C1 121.6(3)
N1 C6 C1 108.7(3)
N1 C7 C8 130.0(3)
N1 C7 C12 109.2(3)
C8 C7 C12 120.8(3)
C9 C8 C7 118.2(3)
C9 C8 H8 120.9
C7 C8 H8 120.9
C8 C9 C10 120.7(3)
C8 C9 H9 119.6
C10 C9 H9 119.6
C11 C10 C9 121.9(4)
C11 C10 Br2 118.9(3)
C9 C10 Br2 119.2(3)
C12 C11 C10 118.2(3)
C12 C11 H11 120.9
C10 C11 H11 120.9
C11 C12 C7 120.1(3)
C11 C12 C1 133.9(3)
C7 C12 C1 106.0(3)
N1 C13 C14 113.1(3)
N1 C13 H13A 109.0
C14 C13 H13A 109.0
N1 C13 H13B 109.0
C14 C13 H13B 109.0
H13A C13 H13B 107.8
C19 C14 C15 117.7(3)
C19 C14 C13 121.7(3)
C15 C14 C13 120.5(3)
C16 C15 C14 121.4(3)
C16 C15 H15 119.3
C14 C15 H15 119.3
C15 C16 C17 119.2(3)
C15 C16 H16 120.4
C17 C16 H16 120.4
C18 C17 C16 120.7(3)
C18 C17 Cl1 120.6(3)
C16 C17 Cl1 118.7(3)
C17 C18 C19 119.3(3)
C17 C18 H18 120.4
C19 C18 H18 120.4
C18 C19 C14 121.6(3)
C18 C19 H19 119.2
C14 C19 H19 119.2

loop_
_geom_bond_atom_site_label_1
_geom_bond_atom_site_label_2
_geom_bond_distance
Br1 C3 1.909(3)
Br2 C10 1.906(4)
Cl1 C17 1.738(4)
N1 C7 1.376(5)
N1 C6 1.392(4)
N1 C13 1.470(4)
C1 C2 1.397(4)
C1 C6 1.404(4)
C1 C12 1.444(4)
C2 C3 1.371(5)
C2 H2 0.9300
C3 C4 1.393(5)
C4 C5 1.378(5)
C4 H4 0.9300
C5 C6 1.389(5)
C5 H5 0.9300
C7 C8 1.399(5)
C7 C12 1.418(4)
C8 C9 1.364(5)
C8 H8 0.9300
C9 C10 1.393(5)
C9 H9 0.9300
C10 C11 1.383(5)
C11 C12 1.372(5)
C11 H11 0.9300
C13 C14 1.501(5)
C13 H13A 0.9700
C13 H13B 0.9700
C14 C19 1.387(5)
C14 C15 1.389(5)
C15 C16 1.376(5)
C15 H15 0.9300
C16 C17 1.383(5)
C16 H16 0.9300
C17 C18 1.374(5)
C18 C19 1.377(5)
C18 H18 0.9300
C19 H19 0.9300

loop_
_geom_torsion_atom_site_label_1
_geom_torsion_atom_site_label_2
_geom_torsion_atom_site_label_3
_geom_torsion_atom_site_label_4
_geom_torsion
C6 C1 C2 C3 0.7(5)
C12 C1 C2 C3 178.2(3)
C1 C2 C3 C4 0.5(5)
C1 C2 C3 Br1 -178.0(2)
C2 C3 C4 C5 -0.7(5)
Br1 C3 C4 C5 177.8(3)
C3 C4 C5 C6 -0.3(5)
C4 C5 C6 N1 -178.5(3)
C4 C5 C6 C1 1.5(5)
C7 N1 C6 C5 178.8(3)
C13 N1 C6 C5 9.2(5)
C7 N1 C6 C1 -1.2(4)
C13 N1 C6 C1 -170.8(3)
C2 C1 C6 C5 -1.7(5)
C12 C1 C6 C5 -179.8(3)
C2 C1 C6 N1 178.3(3)
C12 C1 C6 N1 0.2(3)
C6 N1 C7 C8 -177.3(3)
C13 N1 C7 C8 -7.7(6)
C6 N1 C7 C12 1.8(4)
C13 N1 C7 C12 171.4(3)
N1 C7 C8 C9 -180.0(3)
C12 C7 C8 C9 1.0(5)
C7 C8 C9 C10 -0.1(5)
C8 C9 C10 C11 -0.6(6)
C8 C9 C10 Br2 -179.9(3)
C9 C10 C11 C12 0.2(5)
Br2 C10 C11 C12 179.6(2)
C10 C11 C12 C7 0.7(5)
C10 C11 C12 C1 -177.9(3)
N1 C7 C12 C11 179.4(3)
C8 C7 C12 C11 -1.4(5)
N1 C7 C12 C1 -1.6(4)
C8 C7 C12 C1 177.6(3)
C2 C1 C12 C11 1.8(6)
C6 C1 C12 C11 179.6(3)
C2 C1 C12 C7 -176.9(3)
C6 C1 C12 C7 0.8(3)
C7 N1 C13 C14 -81.2(4)
C6 N1 C13 C14 86.7(4)
N1 C13 C14 C19 111.7(4)
N1 C13 C14 C15 -68.8(4)
C19 C14 C15 C16 1.3(5)
C13 C14 C15 C16 -178.1(3)
C14 C15 C16 C17 -0.3(5)
C15 C16 C17 C18 -0.8(5)
C15 C16 C17 Cl1 176.8(3)
C16 C17 C18 C19 0.9(5)
Cl1 C17 C18 C19 -176.7(3)
C17 C18 C19 C14 0.2(6)
C15 C14 C19 C18 -1.3(5)
C13 C14 C19 C18 178.2(3)

loop_
_cod_related_entry_id
_cod_related_entry_database
_cod_related_entry_code
1 ChemSpider 21126633
